data_7200711
loop_
_publ_author_name
'Feller, Russell K.'
'Cheetham, Anthony K.'

_publ_section_title
;
 Structural and chemical complexity in multicomponent
 inorganic--organic framework materials
;
_journal_issue 6
_journal_name_full CrystEngComm
_journal_page_first 980
_journal_paper_doi 10.1039/b820718f
_journal_volume 11
_journal_year 2009
_chemical_formula_sum 'C38 H28 Cu2 N4 O16 Zn2'
_chemical_formula_weight 1054.46
_chemical_name_systematic
;
?
;
_space_group_IT_number 14
_symmetry_cell_setting monoclinic
_symmetry_space_group_name_Hall '-P 2ybc'
_symmetry_space_group_name_H-M 'P 1 21/c 1'
_atom_sites_solution_hydrogens geom
_atom_sites_solution_primary direct
_atom_sites_solution_secondary difmap
_audit_creation_method SHELXL-97
_cell_angle_alpha 90.00
_cell_angle_beta 114.311(9)
_cell_angle_gamma 90.00
_cell_formula_units_Z 2
_cell_length_a 10.871(4)
_cell_length_b 16.511(6)
_cell_length_c 11.097(4)
_cell_measurement_reflns_used 470
_cell_measurement_temperature 298(2)
_cell_measurement_theta_max 25.41
_cell_measurement_theta_min 2.53
_cell_volume 1815.2(12)
_computing_cell_refinement 'Bruker SMART'
_computing_data_collection 'Bruker SMART'
_computing_data_reduction 'Bruker SAINT'
_computing_molecular_graphics 'Bruker SHELXTL'
_computing_publication_material 'Bruker SHELXTL'
_computing_structure_refinement 'SHELXL-97 (Sheldrick, 1997)'
_computing_structure_solution 'SHELXS-97 (Sheldrick, 1990)'
_diffrn_ambient_temperature 298(2)
_diffrn_measured_fraction_theta_full 0.998
_diffrn_measured_fraction_theta_max 0.998
_diffrn_measurement_device_type 'CCD area detector'
_diffrn_measurement_method 'phi and omega scans'
_diffrn_radiation_monochromator graphite
_diffrn_radiation_source 'fine-focus sealed tube'
_diffrn_radiation_type MoK\a
_diffrn_radiation_wavelength 0.71073
_diffrn_reflns_av_R_equivalents 0.3186
_diffrn_reflns_av_sigmaI/netI 0.4515
_diffrn_reflns_limit_h_max 12
_diffrn_reflns_limit_h_min -12
_diffrn_reflns_limit_k_max 19
_diffrn_reflns_limit_k_min -19
_diffrn_reflns_limit_l_max 13
_diffrn_reflns_limit_l_min -13
_diffrn_reflns_number 13784
_diffrn_reflns_theta_full 25.19
_diffrn_reflns_theta_max 25.19
_diffrn_reflns_theta_min 2.06
_exptl_absorpt_coefficient_mu 2.549
_exptl_absorpt_correction_T_max 0.4446
_exptl_absorpt_correction_T_min 0.3802
_exptl_absorpt_correction_type empirical
_exptl_crystal_colour Golden
_exptl_crystal_density_diffrn 1.929
_exptl_crystal_density_method 'not measured'
_exptl_crystal_description Block
_exptl_crystal_F_000 1060
_exptl_crystal_size_max 0.18
_exptl_crystal_size_mid 0.10
_exptl_crystal_size_min 0.07
_refine_diff_density_max 0.550
_refine_diff_density_min -0.590
_refine_diff_density_rms 0.128
_refine_ls_extinction_method none
_refine_ls_goodness_of_fit_ref 0.722
_refine_ls_hydrogen_treatment mixed
_refine_ls_matrix_type full
_refine_ls_number_parameters 287
_refine_ls_number_reflns 3254
_refine_ls_number_restraints 34
_refine_ls_restrained_S_all 0.721
_refine_ls_R_factor_all 0.2820
_refine_ls_R_factor_gt 0.0689
_refine_ls_shift/su_max 0.003
_refine_ls_shift/su_mean 0.000
_refine_ls_structure_factor_coef Fsqd
_refine_ls_weighting_details 'calc w=1/[\s^2^(Fo^2^)+(0.0540P)^2^+0.0000P] where P=(Fo^2^+2Fc^2^)/3'
_refine_ls_weighting_scheme calc
_refine_ls_wR_factor_gt 0.1288
_refine_ls_wR_factor_ref 0.1747
_reflns_number_gt 811
_reflns_number_total 3254
_reflns_threshold_expression >2sigma(I)
_cod_data_source_file b820718f.txt
_cod_data_source_block medgoldm
_cod_depositor_comments
;
The following automatic conversions were performed:
'_symmetry_cell_setting' value 'Monoclinic' changed to 'monoclinic'
according to '/home/saulius/struct/CIF-dictionaries/cif_core.dic'
dictionary named 'cif_core.dic' version 2.4.1 from 2010-06-29.

Automatic conversion script
Id: cif_fix_enum 1527 2010-12-29 10:47:43Z saulius 
;
_cod_original_cell_volume 1815.1(11)
_cod_original_sg_symbol_H-M P2(1)/c
_cod_database_code 7200711

loop_
_symmetry_equiv_pos_as_xyz
'x, y, z'
'-x, y+1/2, -z+1/2'
'-x, -y, -z'
'x, -y-1/2, z-1/2'

loop_
_atom_site_label
_atom_site_type_symbol
_atom_site_fract_x
_atom_site_fract_y
_atom_site_fract_z
_atom_site_U_iso_or_equiv
_atom_site_adp_type
_atom_site_occupancy
_atom_site_symmetry_multiplicity
_atom_site_calc_flag
_atom_site_refinement_flags
_atom_site_disorder_assembly
_atom_site_disorder_group
Zn1 Zn 0.49717(16) 0.16478(11) 0.46783(17) 0.0471(6) Uani 1 1 d D . .
Cu1 Cu 0.58725(16) 0.07476(12) 0.85759(19) 0.0516(6) Uani 1 1 d . . .
O5 O -0.0896(9) 0.0911(6) 0.5161(9) 0.056(3) Uani 1 1 d . . .
H5 H -0.1583 0.1041 0.5247 0.083 Uiso 1 1 calc R . .
O2 O 0.2157(9) 0.2321(7) 0.2276(10) 0.058(3) Uani 1 1 d D . .
O8 O 0.4825(8) 0.2412(7) 0.3170(8) 0.047(3) Uani 1 1 d D . .
H8A H 0.507(8) 0.251(8) 0.259(7) 0.047 Uiso 1 1 d D . .
H8B H 0.4013(17) 0.245(6) 0.284(9) 0.047 Uiso 1 1 d D . .
O6 O 0.4936(9) -0.0591(6) 0.6298(10) 0.047(3) Uani 1 1 d . . .
O3 O -0.2780(9) 0.3175(7) 0.0587(9) 0.059(3) Uani 1 1 d . . .
O4 O -0.4040(9) 0.2522(5) 0.1305(8) 0.040(3) Uani 1 1 d . . .
O7 O 0.5072(9) 0.0754(6) 0.6118(10) 0.050(3) Uani 1 1 d . . .
O1 O 0.3022(10) 0.1745(6) 0.4257(10) 0.064(3) Uani 1 1 d . . .
N1 N 0.7690(10) 0.0734(8) 0.8740(11) 0.046(3) Uani 1 1 d . . .
N2 N 0.4204(11) 0.0725(7) 0.8741(12) 0.039(3) Uani 1 1 d U . .
C8 C -0.2876(15) 0.2680(10) 0.1374(15) 0.044(4) Uani 1 1 d . . .
C17 C 0.1667(12) 0.0728(8) 0.8793(13) 0.028(3) Uani 1 1 d . . .
C18 C 0.2768(13) 0.1090(8) 0.9785(14) 0.039(4) Uani 1 1 d . . .
H18 H 0.2682 0.1343 1.0495 0.047 Uiso 1 1 calc R . .
C16 C 0.1845(13) 0.0408(9) 0.7738(14) 0.048(5) Uani 1 1 d . . .
H16 H 0.1119 0.0189 0.7025 0.058 Uiso 1 1 calc R . .
C1 C -0.0411(13) 0.2322(7) 0.2344(12) 0.029(4) Uani 1 1 d . . .
H1 H -0.0292 0.2626 0.1694 0.034 Uiso 1 1 calc R . .
C6 C -0.1710(14) 0.2248(8) 0.2301(15) 0.039(4) Uani 1 1 d . . .
C2 C 0.0704(13) 0.1960(8) 0.3316(13) 0.030(4) Uani 1 1 d . . .
C19 C 0.4026(13) 0.1067(8) 0.9693(15) 0.043(4) Uani 1 1 d . . .
H19 H 0.4763 0.1312 1.0358 0.052 Uiso 1 1 calc R . .
C3 C 0.0530(13) 0.1508(8) 0.4240(13) 0.038(4) Uani 1 1 d U . .
H3 H 0.1276 0.1282 0.4923 0.045 Uiso 1 1 calc R . .
C12 C 1.0262(13) 0.0713(9) 0.8782(13) 0.036(4) Uani 1 1 d U . .
C10 C 0.8049(14) 0.0191(9) 0.8058(14) 0.044(4) Uani 1 1 d U . .
H10 H 0.7406 -0.0188 0.7566 0.053 Uiso 1 1 calc R . .
C14 C 0.8611(13) 0.1260(8) 0.9468(13) 0.035(4) Uani 1 1 d . . .
H14 H 0.8384 0.1631 0.9974 0.042 Uiso 1 1 calc R . .
C20 C 0.4994(14) 0.0055(14) 0.5728(16) 0.059(5) Uani 1 1 d . . .
C5 C -0.1835(13) 0.1778(8) 0.3276(13) 0.030(4) Uani 1 1 d U . .
H5A H -0.2674 0.1739 0.3310 0.036 Uiso 1 1 calc R . .
C4 C -0.0776(14) 0.1373(8) 0.4183(15) 0.043(4) Uani 1 1 d . . .
C7 C 0.2024(16) 0.2021(10) 0.3230(18) 0.051(5) Uani 1 1 d . . .
C13 C 0.9888(14) 0.1283(8) 0.9508(13) 0.041(4) Uani 1 1 d . . .
H13 H 1.0501 0.1673 1.0013 0.050 Uiso 1 1 calc R . .
C15 C 0.3140(15) 0.0416(9) 0.7747(14) 0.055(5) Uani 1 1 d . . .
H15 H 0.3257 0.0197 0.7030 0.066 Uiso 1 1 calc R . .
C11 C 0.9313(12) 0.0148(8) 0.8028(13) 0.040(4) Uani 1 1 d . . .
H11 H 0.9511 -0.0239 0.7527 0.048 Uiso 1 1 calc R . .

loop_
_atom_site_aniso_label
_atom_site_aniso_U_11
_atom_site_aniso_U_22
_atom_site_aniso_U_33
_atom_site_aniso_U_23
_atom_site_aniso_U_13
_atom_site_aniso_U_12
Zn1 0.0308(10) 0.0569(13) 0.0517(12) -0.0059(12) 0.0150(9) -0.0023(10)
Cu1 0.0287(10) 0.0653(14) 0.0687(14) -0.0014(13) 0.0280(10) -0.0013(11)
O5 0.065(7) 0.064(8) 0.063(7) 0.019(6) 0.052(6) 0.014(6)
O2 0.026(6) 0.091(9) 0.058(8) 0.015(7) 0.020(6) 0.014(6)
O8 0.026(6) 0.069(7) 0.050(7) 0.011(6) 0.019(5) 0.003(6)
O6 0.050(6) 0.029(7) 0.058(7) 0.001(6) 0.019(6) 0.000(6)
O3 0.042(7) 0.088(10) 0.045(7) 0.017(7) 0.016(6) 0.014(6)
O4 0.026(6) 0.048(6) 0.036(6) -0.001(5) 0.001(5) 0.002(5)
O7 0.052(7) 0.049(7) 0.053(8) 0.001(7) 0.026(6) -0.009(6)
O1 0.033(7) 0.089(9) 0.072(8) 0.016(8) 0.025(6) 0.000(6)
N1 0.018(7) 0.080(10) 0.044(8) -0.008(8) 0.018(7) -0.008(7)
N2 0.032(5) 0.050(6) 0.041(6) -0.002(5) 0.021(5) 0.015(5)
C8 0.033(11) 0.062(13) 0.038(12) -0.019(10) 0.016(10) -0.010(9)
C17 0.035(9) 0.021(8) 0.030(9) 0.013(8) 0.015(8) 0.006(7)
C18 0.032(9) 0.042(10) 0.043(10) -0.031(8) 0.016(8) -0.010(7)
C16 0.026(9) 0.078(13) 0.040(11) -0.022(9) 0.013(8) -0.016(8)
C1 0.037(9) 0.024(9) 0.027(9) -0.009(7) 0.016(8) -0.003(7)
C6 0.028(9) 0.038(11) 0.063(12) -0.007(9) 0.029(9) 0.010(8)
C2 0.026(9) 0.042(10) 0.024(9) 0.009(8) 0.012(8) 0.008(7)
C19 0.033(9) 0.034(10) 0.068(12) -0.002(9) 0.025(9) -0.016(7)
C3 0.031(6) 0.042(7) 0.041(7) -0.004(6) 0.016(5) 0.018(5)
C12 0.031(6) 0.041(7) 0.034(6) 0.007(6) 0.013(5) 0.010(6)
C10 0.036(6) 0.041(7) 0.053(7) 0.005(6) 0.016(6) -0.008(5)
C14 0.026(9) 0.043(10) 0.045(11) -0.001(8) 0.026(9) -0.001(7)
C20 0.020(9) 0.094(16) 0.049(14) -0.004(14) 0.001(10) -0.006(12)
C5 0.026(6) 0.030(7) 0.037(6) -0.004(6) 0.017(5) 0.010(5)
C4 0.040(10) 0.034(10) 0.061(12) -0.003(9) 0.027(9) 0.006(8)
C7 0.031(11) 0.061(13) 0.053(14) -0.003(11) 0.009(11) 0.004(9)
C13 0.040(10) 0.037(10) 0.032(9) 0.005(8) -0.001(8) -0.013(8)
C15 0.052(11) 0.078(13) 0.033(11) -0.007(9) 0.016(10) -0.005(10)
C11 0.018(8) 0.046(11) 0.049(11) -0.003(9) 0.006(8) 0.005(7)

loop_
_atom_type_symbol
_atom_type_description
_atom_type_scat_dispersion_real
_atom_type_scat_dispersion_imag
_atom_type_scat_source
C C 0.0033 0.0016 'International Tables Vol C Tables 4.2.6.8 and 6.1.1.4'
H H 0.0000 0.0000 'International Tables Vol C Tables 4.2.6.8 and 6.1.1.4'
O O 0.0106 0.0060 'International Tables Vol C Tables 4.2.6.8 and 6.1.1.4'
Zn Zn 0.2839 1.4301 'International Tables Vol C Tables 4.2.6.8 and 6.1.1.4'
N N 0.0061 0.0033 'International Tables Vol C Tables 4.2.6.8 and 6.1.1.4'
Cu Cu 0.3201 1.2651 'International Tables Vol C Tables 4.2.6.8 and 6.1.1.4'

loop_
_geom_angle_atom_site_label_1
_geom_angle_atom_site_label_2
_geom_angle_atom_site_label_3
_geom_angle
_geom_angle_site_symmetry_1
_geom_angle_site_symmetry_3
_geom_angle_publ_flag
O1 Zn1 O8 92.4(4) . . ?
O1 Zn1 O6 102.8(4) . 3_656 ?
O8 Zn1 O6 95.5(4) . 3_656 ?
O1 Zn1 O7 87.3(4) . . ?
O8 Zn1 O7 174.4(4) . . ?
O6 Zn1 O7 79.2(4) 3_656 . ?
O1 Zn1 O4 105.1(4) . 4_666 ?
O8 Zn1 O4 97.8(4) . 4_666 ?
O6 Zn1 O4 148.4(4) 3_656 4_666 ?
O7 Zn1 O4 87.6(4) . 4_666 ?
O1 Zn1 O3 163.0(4) . 4_666 ?
O8 Zn1 O3 89.5(3) . 4_666 ?
O6 Zn1 O3 93.8(4) 3_656 4_666 ?
O7 Zn1 O3 92.5(4) . 4_666 ?
O4 Zn1 O3 57.9(3) 4_666 4_666 ?
O1 Zn1 C8 134.5(5) . 4_666 ?
O8 Zn1 C8 94.2(4) . 4_666 ?
O6 Zn1 C8 121.2(5) 3_656 4_666 ?
O7 Zn1 C8 90.0(4) . 4_666 ?
O4 Zn1 C8 29.4(4) 4_666 4_666 ?
O3 Zn1 C8 28.6(3) 4_666 4_666 ?
N2 Cu1 N1 169.8(5) . . ?
C4 O5 H5 109.5 . . ?
Zn1 O8 H8A 146(9) . . ?
Zn1 O8 H8B 97(6) . . ?
H8A O8 H8B 106(4) . . ?
C20 O6 Zn1 115.3(12) . 3_656 ?
C8 O3 Zn1 90.6(9) . 4_465 ?
C8 O4 Zn1 93.4(10) . 4_465 ?
C20 O7 Zn1 114.2(12) . . ?
C7 O1 Zn1 131.8(10) . . ?
C14 N1 C10 117.7(11) . . ?
C14 N1 Cu1 123.1(10) . . ?
C10 N1 Cu1 119.2(10) . . ?
C19 N2 C15 118.6(12) . . ?
C19 N2 Cu1 123.1(11) . . ?
C15 N2 Cu1 117.9(10) . . ?
O3 C8 O4 118.0(15) . . ?
O3 C8 C6 121.8(14) . . ?
O4 C8 C6 120.2(15) . . ?
O3 C8 Zn1 60.8(8) . 4_465 ?
O4 C8 Zn1 57.2(8) . 4_465 ?
C6 C8 Zn1 176.0(11) . 4_465 ?
C16 C17 C18 117.8(12) . . ?
C16 C17 C12 118.8(13) . 1_455 ?
C18 C17 C12 123.3(13) . 1_455 ?
C17 C18 C19 118.4(13) . . ?
C17 C18 H18 120.8 . . ?
C19 C18 H18 120.8 . . ?
C17 C16 C15 119.0(13) . . ?
C17 C16 H16 120.5 . . ?
C15 C16 H16 120.5 . . ?
C2 C1 C6 122.5(13) . . ?
C2 C1 H1 118.8 . . ?
C6 C1 H1 118.8 . . ?
C5 C6 C1 116.5(13) . . ?
C5 C6 C8 119.5(12) . . ?
C1 C6 C8 123.8(14) . . ?
C3 C2 C1 118.8(12) . . ?
C3 C2 C7 122.1(13) . . ?
C1 C2 C7 118.8(13) . . ?
N2 C19 C18 123.5(13) . . ?
N2 C19 H19 118.3 . . ?
C18 C19 H19 118.3 . . ?
C2 C3 C4 120.6(13) . . ?
C2 C3 H3 119.7 . . ?
C4 C3 H3 119.7 . . ?
C11 C12 C13 118.5(12) . . ?
C11 C12 C17 120.7(13) . 1_655 ?
C13 C12 C17 120.8(13) . 1_655 ?
N1 C10 C11 124.9(13) . . ?
N1 C10 H10 117.5 . . ?
C11 C10 H10 117.5 . . ?
N1 C14 C13 122.8(13) . . ?
N1 C14 H14 118.6 . . ?
C13 C14 H14 118.6 . . ?
O7 C20 O6 129.3(17) . . ?
O7 C20 C20 115(2) . 3_656 ?
O6 C20 C20 115(2) . 3_656 ?
C4 C5 C6 122.1(13) . . ?
C4 C5 H5A 119.0 . . ?
C6 C5 H5A 119.0 . . ?
C5 C4 O5 122.2(13) . . ?
C5 C4 C3 119.1(14) . . ?
O5 C4 C3 118.2(13) . . ?
O2 C7 O1 123.2(14) . . ?
O2 C7 C2 122.9(15) . . ?
O1 C7 C2 113.8(15) . . ?
C14 C13 C12 119.4(13) . . ?
C14 C13 H13 120.3 . . ?
C12 C13 H13 120.3 . . ?
N2 C15 C16 122.5(14) . . ?
N2 C15 H15 118.7 . . ?
C16 C15 H15 118.7 . . ?
C12 C11 C10 116.7(13) . . ?
C12 C11 H11 121.7 . . ?
C10 C11 H11 121.7 . . ?

loop_
_geom_bond_atom_site_label_1
_geom_bond_atom_site_label_2
_geom_bond_distance
_geom_bond_site_symmetry_2
_geom_bond_publ_flag
Zn1 O1 1.980(9) . ?
Zn1 O8 2.050(9) . ?
Zn1 O6 2.078(9) 3_656 ?
Zn1 O7 2.144(10) . ?
Zn1 O4 2.167(9) 4_666 ?
Zn1 O3 2.246(9) 4_666 ?
Zn1 C8 2.573(17) 4_666 ?
Cu1 N2 1.897(10) . ?
Cu1 N1 1.908(10) . ?
O5 C4 1.375(15) . ?
O5 H5 0.8200 . ?
O2 C7 1.230(16) . ?
O8 H8A 0.80(2) . ?
O8 H8B 0.808(18) . ?
O6 C20 1.26(2) . ?
O6 Zn1 2.078(9) 3_656 ?
O3 C8 1.231(15) . ?
O3 Zn1 2.246(9) 4_465 ?
O4 C8 1.264(15) . ?
O4 Zn1 2.167(9) 4_465 ?
O7 C20 1.22(2) . ?
O1 C7 1.291(16) . ?
N1 C14 1.320(15) . ?
N1 C10 1.331(15) . ?
N2 C19 1.280(15) . ?
N2 C15 1.328(15) . ?
C8 C6 1.449(18) . ?
C8 Zn1 2.573(17) 4_465 ?
C17 C16 1.368(16) . ?
C17 C18 1.385(16) . ?
C17 C12 1.522(16) 1_455 ?
C18 C19 1.413(16) . ?
C18 H18 0.9300 . ?
C16 C15 1.404(17) . ?
C16 H16 0.9300 . ?
C1 C2 1.383(15) . ?
C1 C6 1.398(15) . ?
C1 H1 0.9300 . ?
C6 C5 1.384(16) . ?
C2 C3 1.343(15) . ?
C2 C7 1.481(18) . ?
C19 H19 0.9300 . ?
C3 C4 1.413(16) . ?
C3 H3 0.9300 . ?
C12 C11 1.386(17) . ?
C12 C13 1.405(16) . ?
C12 C17 1.522(16) 1_655 ?
C10 C11 1.390(16) . ?
C10 H10 0.9300 . ?
C14 C13 1.370(16) . ?
C14 H14 0.9300 . ?
C20 C20 1.63(3) 3_656 ?
C5 C4 1.353(16) . ?
C5 H5A 0.9300 . ?
C13 H13 0.9300 . ?
C15 H15 0.9300 . ?
C11 H11 0.9300 . ?

loop_
_geom_hbond_atom_site_label_D
_geom_hbond_atom_site_label_H
_geom_hbond_atom_site_label_A
_geom_hbond_distance_DH
_geom_hbond_distance_HA
_geom_hbond_distance_DA
_geom_hbond_angle_DHA
_geom_hbond_site_symmetry_A
O5 H5 O3 0.82 1.98 2.738(13) 153.6 4_566
O8 H8A O4 0.80(2) 2.03(3) 2.817(12) 167(12) 1_655
O8 H8B O2 0.808(18) 1.862(18) 2.655(12) 167(9) .

loop_
_geom_torsion_atom_site_label_1
_geom_torsion_atom_site_label_2
_geom_torsion_atom_site_label_3
_geom_torsion_atom_site_label_4
_geom_torsion
_geom_torsion_site_symmetry_1
_geom_torsion_site_symmetry_2
_geom_torsion_site_symmetry_3
_geom_torsion_site_symmetry_4
_geom_torsion_publ_flag
O1 Zn1 O7 C20 96.4(11) . . . . ?
O8 Zn1 O7 C20 9(4) . . . . ?
O6 Zn1 O7 C20 -7.2(10) 3_656 . . . ?
O4 Zn1 O7 C20 -158.4(10) 4_666 . . . ?
O3 Zn1 O7 C20 -100.6(10) 4_666 . . . ?
C8 Zn1 O7 C20 -129.1(11) 4_666 . . . ?
O8 Zn1 O1 C7 14.8(14) . . . . ?
O6 Zn1 O1 C7 -81.4(14) 3_656 . . . ?
O7 Zn1 O1 C7 -159.6(14) . . . . ?
O4 Zn1 O1 C7 113.5(14) 4_666 . . . ?
O3 Zn1 O1 C7 110.7(17) 4_666 . . . ?
C8 Zn1 O1 C7 113.0(14) 4_666 . . . ?
N2 Cu1 N1 C14 -63(4) . . . . ?
N2 Cu1 N1 C10 120(3) . . . . ?
N1 Cu1 N2 C19 43(4) . . . . ?
N1 Cu1 N2 C15 -145(3) . . . . ?
Zn1 O3 C8 O4 0.3(14) 4_465 . . . ?
Zn1 O3 C8 C6 176.4(12) 4_465 . . . ?
Zn1 O4 C8 O3 -0.3(14) 4_465 . . . ?
Zn1 O4 C8 C6 -176.5(11) 4_465 . . . ?
C16 C17 C18 C19 -4(2) . . . . ?
C12 C17 C18 C19 180.0(12) 1_455 . . . ?
C18 C17 C16 C15 4(2) . . . . ?
C12 C17 C16 C15 -179.6(13) 1_455 . . . ?
C2 C1 C6 C5 -1.0(19) . . . . ?
C2 C1 C6 C8 173.9(13) . . . . ?
O3 C8 C6 C5 171.7(13) . . . . ?
O4 C8 C6 C5 -12(2) . . . . ?
Zn1 C8 C6 C5 -60(16) 4_465 . . . ?
O3 C8 C6 C1 -3(2) . . . . ?
O4 C8 C6 C1 172.9(13) . . . . ?
Zn1 C8 C6 C1 125(15) 4_465 . . . ?
C6 C1 C2 C3 1.2(19) . . . . ?
C6 C1 C2 C7 175.6(13) . . . . ?
C15 N2 C19 C18 4(2) . . . . ?
Cu1 N2 C19 C18 176.5(10) . . . . ?
C17 C18 C19 N2 0(2) . . . . ?
C1 C2 C3 C4 3(2) . . . . ?
C7 C2 C3 C4 -171.1(13) . . . . ?
C14 N1 C10 C11 -2(2) . . . . ?
Cu1 N1 C10 C11 175.9(11) . . . . ?
C10 N1 C14 C13 2(2) . . . . ?
Cu1 N1 C14 C13 -175.3(10) . . . . ?
Zn1 O7 C20 O6 -175.0(12) . . . . ?
Zn1 O7 C20 C20 6.7(19) . . . 3_656 ?
Zn1 O6 C20 O7 -173.4(13) 3_656 . . . ?
Zn1 O6 C20 C20 4.8(19) 3_656 . . 3_656 ?
C1 C6 C5 C4 -3.6(19) . . . . ?
C8 C6 C5 C4 -178.8(13) . . . . ?
C6 C5 C4 O5 179.4(12) . . . . ?
C6 C5 C4 C3 8(2) . . . . ?
C2 C3 C4 C5 -7(2) . . . . ?
C2 C3 C4 O5 -179.5(11) . . . . ?
Zn1 O1 C7 O2 -3(2) . . . . ?
Zn1 O1 C7 C2 178.5(9) . . . . ?
C3 C2 C7 O2 168.0(14) . . . . ?
C1 C2 C7 O2 -6(2) . . . . ?
C3 C2 C7 O1 -13(2) . . . . ?
C1 C2 C7 O1 172.5(12) . . . . ?
N1 C14 C13 C12 -2(2) . . . . ?
C11 C12 C13 C14 0.9(19) . . . . ?
C17 C12 C13 C14 179.3(12) 1_655 . . . ?
C19 N2 C15 C16 -4(2) . . . . ?
Cu1 N2 C15 C16 -176.6(11) . . . . ?
C17 C16 C15 N2 0(2) . . . . ?
C13 C12 C11 C10 -0.3(19) . . . . ?
C17 C12 C11 C10 -178.7(12) 1_655 . . . ?
N1 C10 C11 C12 1(2) . . . . ?
